data_7114469
loop_
_publ_author_name
'Hitchcock, Peter B.'
'Lappert, Michael F.'
'Liu, Diang-Sheng'
'Sablong, Rafa\"el'

_publ_section_title
;
 Syntheses and structures of structurally diverse potassium
 \b-diketiminates derived from the ligand
 [{N(SiMe~3~)C(Ph)}~2~CH]^-^
;
_journal_issue 17
_journal_name_full 'Chemical Communications'
_journal_page_first 1920
_journal_page_last 1921
_journal_paper_doi 10.1039/b205296b
_journal_year 2002
_chemical_formula_structural '[{(Me2NCH2CH2NMe2)K(Me3SiNCPhCHCPhNH)}2]'
_chemical_formula_sum 'C48 H74 K2 N8 Si2'
_chemical_formula_weight 897.53
_chemical_name_systematic ?
_space_group_IT_number 14
_symmetry_cell_setting monoclinic
_symmetry_space_group_name_Hall '-P 2yn'
_symmetry_space_group_name_H-M 'P 1 21/n 1'
_atom_sites_solution_hydrogens geom
_atom_sites_solution_primary direct
_atom_sites_solution_secondary difmap
_audit_creation_method SHELXL
_cell_angle_alpha 90.00
_cell_angle_beta 94.54(2)
_cell_angle_gamma 90.00
_cell_formula_units_Z 2
_cell_length_a 12.361(3)
_cell_length_b 16.470(4)
_cell_length_c 13.088(3)
_cell_measurement_reflns_used 25
_cell_measurement_temperature 173(2)
_cell_measurement_theta_max 10
_cell_measurement_theta_min 7
_cell_volume 2656.2(11)
_computing_cell_refinement 'Enraf-Nonius CAD4'
_computing_data_collection 'Enraf-Nonius CAD4'
_computing_publication_material SHELXL-93
_computing_structure_refinement 'SHELXL-93 (Sheldrick, 1993)'
_computing_structure_solution 'SHELXS-86 (Sheldrick, 1990)'
_diffrn_ambient_temperature 173(2)
_diffrn_measurement_device ' Enraf-Nonius CAD4'
_diffrn_measurement_method \w--2\q
_diffrn_radiation_monochromator graphite
_diffrn_radiation_source 'fine-focus sealed tube'
_diffrn_radiation_type MoK\a
_diffrn_radiation_wavelength 0.71073
_diffrn_reflns_av_R_equivalents 0.0434
_diffrn_reflns_av_sigmaI/netI 0.0993
_diffrn_reflns_limit_h_max 13
_diffrn_reflns_limit_h_min 0
_diffrn_reflns_limit_k_max 17
_diffrn_reflns_limit_k_min 0
_diffrn_reflns_limit_l_max 13
_diffrn_reflns_limit_l_min -13
_diffrn_reflns_number 3420
_diffrn_reflns_theta_max 21.98
_diffrn_reflns_theta_min 2.06
_diffrn_standards_decay_% 0
_diffrn_standards_interval_time 120
_diffrn_standards_number 2
_exptl_absorpt_coefficient_mu 0.262
_exptl_absorpt_correction_type none
_exptl_crystal_density_diffrn 1.122
_exptl_crystal_F_000 968
_exptl_crystal_size_max 0.30
_exptl_crystal_size_mid 0.20
_exptl_crystal_size_min 0.20
_refine_diff_density_max 0.321
_refine_diff_density_min -0.251
_refine_diff_density_rms 0.055
_refine_ls_extinction_method none
_refine_ls_goodness_of_fit_all 1.037
_refine_ls_goodness_of_fit_obs 1.126
_refine_ls_hydrogen_treatment 'H on N2 was refined others were riding'
_refine_ls_matrix_type full
_refine_ls_number_parameters 275
_refine_ls_number_reflns 3248
_refine_ls_number_restraints 0
_refine_ls_restrained_S_all 1.041
_refine_ls_restrained_S_obs 1.126
_refine_ls_R_factor_all 0.1140
_refine_ls_R_factor_obs 0.0604
_refine_ls_shift/esd_max 0.002
_refine_ls_shift/esd_mean 0.000
_refine_ls_structure_factor_coef Fsqd
_refine_ls_weighting_details 'w=1/[\s^2^(Fo^2^)+(0.0423P)^2^+2.3196P] where P=(Fo^2^+2Fc^2^)/3'
_refine_ls_weighting_scheme calc
_refine_ls_wR_factor_all 0.1431
_refine_ls_wR_factor_obs 0.1194
_reflns_number_observed 2030
_reflns_number_total 3249
_reflns_observed_criterion >2sigma(I)
_cod_data_source_file b205296b.txt
_cod_data_source_block mfl-3
_cod_depositor_comments
;
The following automatic conversions were performed:

'_refine_ls_weighting_scheme' value 'calc
w=1/[\s^2^(Fo^2^)+(0.0423P)^2^+2.3196P] where P=(Fo^2^+2Fc^2^)/3' was
changed to 'calc'. New tag '_refine_ls_weighting_details' was
created. The value of the new tag was set to
'w=1/[\s^2^(Fo^2^)+(0.0423P)^2^+2.3196P] where P=(Fo^2^+2Fc^2^)/3'.

Automatic conversion script
Id: cif_fix_values 3143 2015-03-26 13:38:13Z robertas 
;
_cod_original_sg_symbol_H-M P2(1)/n
_cod_database_code 7114469

loop_
_symmetry_equiv_pos_as_xyz
'x, y, z'
'x+1/2, -y+1/2, z+1/2'
'-x, -y, -z'
'-x-1/2, y-1/2, -z-1/2'

loop_
_atom_site_aniso_label
_atom_site_aniso_U_11
_atom_site_aniso_U_22
_atom_site_aniso_U_33
_atom_site_aniso_U_23
_atom_site_aniso_U_13
_atom_site_aniso_U_12
K 0.0269(6) 0.0290(7) 0.0408(7) -0.0030(6) 0.0065(5) 0.0002(6)
Si 0.0265(8) 0.0392(9) 0.0292(9) -0.0001(7) 0.0058(6) -0.0012(7)
N1 0.026(2) 0.037(3) 0.029(3) 0.006(2) 0.007(2) 0.003(2)
N2 0.027(3) 0.038(3) 0.026(3) 0.000(2) 0.005(2) -0.001(2)
N3 0.054(3) 0.042(3) 0.052(3) -0.010(3) -0.006(3) -0.008(3)
N4 0.108(5) 0.045(4) 0.062(4) 0.013(3) -0.005(4) -0.028(4)
C1 0.020(3) 0.025(3) 0.032(3) -0.003(3) 0.010(2) -0.003(2)
C2 0.023(3) 0.027(3) 0.029(3) 0.007(2) 0.005(2) 0.007(2)
C3 0.021(3) 0.024(3) 0.032(3) -0.003(3) 0.004(2) -0.005(2)
C4 0.029(3) 0.034(4) 0.023(3) 0.000(3) 0.010(2) 0.004(3)
C5 0.038(3) 0.046(4) 0.052(4) -0.007(3) 0.002(3) 0.001(3)
C6 0.061(5) 0.040(4) 0.067(5) -0.021(3) 0.004(4) 0.013(4)
C7 0.042(4) 0.058(5) 0.060(4) -0.007(4) 0.014(3) 0.027(3)
C8 0.031(3) 0.056(4) 0.059(4) -0.010(4) 0.007(3) 0.012(3)
C9 0.029(3) 0.034(3) 0.044(3) -0.008(3) 0.007(3) 0.006(3)
C10 0.023(3) 0.026(3) 0.030(3) 0.000(2) 0.009(2) 0.003(2)
C11 0.030(3) 0.038(3) 0.034(3) 0.005(3) 0.001(3) 0.004(3)
C12 0.036(3) 0.062(4) 0.038(4) 0.008(3) 0.013(3) 0.006(3)
C13 0.060(4) 0.073(5) 0.033(4) 0.004(3) 0.021(3) 0.014(4)
C14 0.048(4) 0.083(5) 0.023(3) -0.010(3) 0.000(3) 0.015(4)
C15 0.027(3) 0.049(4) 0.035(4) -0.005(3) 0.006(3) 0.007(3)
C16 0.036(3) 0.054(4) 0.038(3) 0.004(3) 0.013(3) -0.001(3)
C17 0.038(3) 0.048(4) 0.038(3) 0.007(3) 0.001(3) -0.002(3)
C18 0.047(4) 0.052(4) 0.048(4) -0.004(3) 0.003(3) -0.009(3)
C19 0.394(21) 0.107(8) 0.129(9) 0.062(7) -0.131(12) -0.170(11)
C20 0.157(9) 0.063(5) 0.077(6) 0.014(5) 0.003(6) -0.055(6)
C21 0.196(12) 0.178(11) 0.213(12) -0.152(10) 0.141(10) -0.125(10)
C22 0.088(7) 0.089(7) 0.289(15) -0.067(8) -0.071(8) 0.001(6)
C23 0.163(11) 0.106(9) 0.318(18) 0.087(10) -0.129(12) -0.024(8)
C24 0.317(17) 0.101(8) 0.090(7) -0.012(6) 0.082(9) -0.078(10)

loop_
_atom_site_label
_atom_site_type_symbol
_atom_site_fract_x
_atom_site_fract_y
_atom_site_fract_z
_atom_site_U_iso_or_equiv
_atom_site_thermal_displace_type
_atom_site_occupancy
_atom_site_calc_flag
_atom_site_refinement_flags
K K -0.05613(9) 0.11377(7) 0.06934(9) 0.0320(3) Uani 1 d .
Si Si -0.29339(11) 0.03218(9) 0.23267(11) 0.0314(4) Uani 1 d .
N1 N -0.2613(3) 0.0411(2) 0.1091(3) 0.0303(11) Uani 1 d .
N2 N -0.1361(3) -0.0361(3) -0.0418(4) 0.0302(11) Uani 1 d .
H1 H -0.1547(32) -0.0334(25) 0.0154(31) 0.006(13) Uiso 1 d .
N3 N 0.0508(4) 0.2428(3) 0.1788(4) 0.0496(13) Uani 1 d .
N4 N -0.0321(5) 0.2553(3) -0.0418(4) 0.072(2) Uani 1 d .
C1 C -0.3119(4) 0.0752(3) 0.0268(4) 0.0253(12) Uani 1 d .
C2 C -0.2824(4) 0.0639(3) -0.0718(4) 0.0264(12) Uani 1 d .
H2 H -0.3214(4) 0.0937(3) -0.1248(4) 0.032 Uiso 1 calc R
C3 C -0.1979(4) 0.0110(3) -0.1013(4) 0.0256(12) Uani 1 d .
C4 C -0.4048(4) 0.1335(3) 0.0379(4) 0.0284(13) Uani 1 d .
C5 C -0.3861(5) 0.2081(4) 0.0849(4) 0.045(2) Uani 1 d .
H5 H -0.3146(5) 0.2215(4) 0.1115(4) 0.054 Uiso 1 calc R
C6 C -0.4687(5) 0.2632(4) 0.0941(5) 0.056(2) Uani 1 d .
H6 H -0.4537(5) 0.3146(4) 0.1250(5) 0.067 Uiso 1 calc R
C7 C -0.5733(5) 0.2432(4) 0.0581(5) 0.052(2) Uani 1 d .
H7 H -0.6309(5) 0.2805(4) 0.0650(5) 0.063 Uiso 1 calc R
C8 C -0.5937(5) 0.1695(4) 0.0127(4) 0.048(2) Uani 1 d .
H8 H -0.6658(5) 0.1551(4) -0.0110(4) 0.058 Uiso 1 calc R
C9 C -0.5093(4) 0.1159(3) 0.0011(4) 0.0354(13) Uani 1 d .
H9 H -0.5241(4) 0.0657(3) -0.0331(4) 0.042 Uiso 1 calc R
C10 C -0.1794(4) 0.0093(3) -0.2124(4) 0.0258(12) Uani 1 d .
C11 C -0.0740(4) 0.0161(3) -0.2429(4) 0.0343(14) Uani 1 d .
H11 H -0.0145(4) 0.0229(3) -0.1931(4) 0.041 Uiso 1 calc R
C12 C -0.0565(5) 0.0128(3) -0.3458(4) 0.045(2) Uani 1 d .
H12 H 0.0153(5) 0.0172(3) -0.3661(4) 0.053 Uiso 1 calc R
C13 C -0.1409(5) 0.0033(4) -0.4188(4) 0.054(2) Uani 1 d .
H13 H -0.1278(5) 0.0013(4) -0.4892(4) 0.065 Uiso 1 calc R
C14 C -0.2447(5) -0.0033(4) -0.3897(4) 0.051(2) Uani 1 d .
H14 H -0.3036(5) -0.0107(4) -0.4400(4) 0.062 Uiso 1 calc R
C15 C -0.2633(4) 0.0009(3) -0.2873(4) 0.0369(14) Uani 1 d .
H15 H -0.3357(4) -0.0021(3) -0.2681(4) 0.044 Uiso 1 calc R
C16 C -0.4411(4) 0.0342(4) 0.2540(4) 0.0422(15) Uani 1 d .
H16A H -0.4717(4) 0.0870(4) 0.2329(4) 0.063 Uiso 1 calc R
H16B H -0.4504(4) 0.0253(4) 0.3268(4) 0.063 Uiso 1 calc R
H16C H -0.4787(4) -0.0088(4) 0.2133(4) 0.063 Uiso 1 calc R
C17 C -0.2416(4) -0.0702(3) 0.2745(4) 0.0413(15) Uani 1 d .
H17A H -0.1640(4) -0.0740(3) 0.2647(4) 0.062 Uiso 1 calc R
H17B H -0.2810(4) -0.1123(3) 0.2337(4) 0.062 Uiso 1 calc R
H17C H -0.2527(4) -0.0782(3) 0.3472(4) 0.062 Uiso 1 calc R
C18 C -0.2226(4) 0.1110(3) 0.3164(4) 0.049(2) Uani 1 d .
H18A H -0.1449(4) 0.1107(3) 0.3060(4) 0.074 Uiso 1 calc R
H18B H -0.2328(4) 0.0990(3) 0.3883(4) 0.074 Uiso 1 calc R
H18C H -0.2530(4) 0.1646(3) 0.2986(4) 0.074 Uiso 1 calc R
C19 C 0.0590(12) 0.3088(6) 0.1137(8) 0.218(8) Uani 1 d .
H19A H 0.0197(12) 0.3532(6) 0.1459(8) 0.262 Uiso 1 calc R
H19B H 0.1366(12) 0.3242(6) 0.1215(8) 0.262 Uiso 1 calc R
C20 C 0.0311(8) 0.3159(5) 0.0146(6) 0.099(3) Uani 1 d .
H20A H 0.0992(8) 0.3223(5) -0.0197(6) 0.119 Uiso 1 calc R
H20B H -0.0090(8) 0.3678(5) 0.0051(6) 0.119 Uiso 1 calc R
C21 C 0.0008(9) 0.2667(6) 0.2665(8) 0.189(7) Uani 1 d .
H21A H -0.0047(9) 0.2199(6) 0.3121(8) 0.284 Uiso 1 calc R
H21B H -0.0720(9) 0.2877(6) 0.2464(8) 0.284 Uiso 1 calc R
H21C H 0.0443(9) 0.3093(6) 0.3024(8) 0.284 Uiso 1 calc R
C22 C 0.1555(7) 0.2147(5) 0.2088(9) 0.160(5) Uani 1 d .
H22A H 0.1509(7) 0.1681(5) 0.2547(9) 0.240 Uiso 1 calc R
H22B H 0.1973(7) 0.2582(5) 0.2445(9) 0.240 Uiso 1 calc R
H22C H 0.1915(7) 0.1982(5) 0.1480(9) 0.240 Uiso 1 calc R
C23 C -0.1344(9) 0.2865(6) -0.0792(10) 0.203(7) Uani 1 d .
H23A H -0.1759(9) 0.2440(6) -0.1173(10) 0.305 Uiso 1 calc R
H23B H -0.1238(9) 0.3326(6) -0.1247(10) 0.305 Uiso 1 calc R
H23C H -0.1743(9) 0.3045(6) -0.0215(10) 0.305 Uiso 1 calc R
C24 C 0.0245(11) 0.2248(6) -0.1263(7) 0.166(6) Uani 1 d .
H24A H 0.0952(11) 0.2032(6) -0.1003(7) 0.249 Uiso 1 calc R
H24B H 0.0350(11) 0.2690(6) -0.1746(7) 0.249 Uiso 1 calc R
H24C H -0.0184(11) 0.1816(6) -0.1613(7) 0.249 Uiso 1 calc R

loop_
_atom_type_symbol
_atom_type_description
_atom_type_scat_dispersion_real
_atom_type_scat_dispersion_imag
_atom_type_scat_source
C C 0.0033 0.0016 'International Tables Vol C Tables 4.2.6.8 and 6.1.1.4'
H H 0.0000 0.0000 'International Tables Vol C Tables 4.2.6.8 and 6.1.1.4'
N N 0.0061 0.0033 'International Tables Vol C Tables 4.2.6.8 and 6.1.1.4'
Si Si 0.0817 0.0704 'International Tables Vol C Tables 4.2.6.8 and 6.1.1.4'
K K 0.2009 0.2494 'International Tables Vol C Tables 4.2.6.8 and 6.1.1.4'

loop_
_geom_angle_atom_site_label_1
_geom_angle_atom_site_label_2
_geom_angle_atom_site_label_3
_geom_angle
_geom_angle_site_symmetry_1
_geom_angle_site_symmetry_3
N2 K N4 101.1(2) 3 .
N2 K N3 92.39(14) 3 .
N4 K N3 64.5(2) . .
N2 K N1 127.71(13) 3 .
N4 K N1 125.0(2) . .
N3 K N1 126.96(14) . .
N2 K N2 78.93(13) 3 .
N4 K N2 118.9(2) . .
N3 K N2 171.09(14) . .
N1 K N2 59.01(12) . .
N1 Si C16 116.3(2) . .
N1 Si C17 104.9(2) . .
C16 Si C17 106.7(3) . .
N1 Si C18 111.3(2) . .
C16 Si C18 108.5(3) . .
C17 Si C18 108.7(3) . .
C1 N1 Si 132.7(3) . .
C1 N1 K 92.4(3) . .
Si N1 K 118.7(2) . .
C3 N2 K 132.2(4) . 3
C3 N2 K 87.5(3) . .
K N2 K 101.07(13) 3 .
C19 N3 C22 108.6(8) . .
C19 N3 C21 109.9(9) . .
C22 N3 C21 108.7(8) . .
C19 N3 K 109.3(4) . .
C22 N3 K 106.2(4) . .
C21 N3 K 114.0(4) . .
C23 N4 C20 111.1(8) . .
C23 N4 C24 109.5(9) . .
C20 N4 C24 111.0(7) . .
C23 N4 K 110.9(5) . .
C20 N4 K 113.1(4) . .
C24 N4 K 100.8(5) . .
N1 C1 C2 124.0(4) . .
N1 C1 C4 120.2(4) . .
C2 C1 C4 115.8(4) . .
C1 C2 C3 125.8(4) . .
N2 C3 C2 127.2(5) . .
N2 C3 C10 116.3(4) . .
C2 C3 C10 116.5(4) . .
C9 C4 C5 117.5(5) . .
C9 C4 C1 122.2(5) . .
C5 C4 C1 120.3(5) . .
C6 C5 C4 121.6(5) . .
C5 C6 C7 119.6(6) . .
C8 C7 C6 119.7(5) . .
C7 C8 C9 120.0(5) . .
C4 C9 C8 121.5(5) . .
C15 C10 C11 118.1(5) . .
C15 C10 C3 122.1(4) . .
C11 C10 C3 119.8(4) . .
C12 C11 C10 119.8(5) . .
C13 C12 C11 121.1(5) . .
C12 C13 C14 119.7(5) . .
C13 C14 C15 119.8(5) . .
C10 C15 C14 121.5(5) . .
C20 C19 N3 130.2(8) . .
C19 C20 N4 122.1(7) . .

loop_
_geom_bond_atom_site_label_1
_geom_bond_atom_site_label_2
_geom_bond_distance
_geom_bond_site_symmetry_2
K N2 2.747(4) 3
K N4 2.775(5) .
K N3 2.831(5) .
K N1 2.889(4) .
K N2 2.993(5) .
Si N1 1.702(4) .
Si C16 1.869(5) .
Si C17 1.871(5) .
Si C18 1.871(5) .
N1 C1 1.326(6) .
N2 C3 1.303(6) .
N2 K 2.747(4) 3
N3 C19 1.391(9) .
N3 C22 1.401(9) .
N3 C21 1.403(9) .
N4 C23 1.416(10) .
N4 C20 1.436(8) .
N4 C24 1.444(10) .
C1 C2 1.381(6) .
C1 C4 1.512(6) .
C2 C3 1.436(6) .
C3 C10 1.489(7) .
C4 C9 1.375(7) .
C4 C5 1.385(7) .
C5 C6 1.378(7) .
C6 C7 1.381(8) .
C7 C8 1.366(8) .
C8 C9 1.384(7) .
C10 C15 1.378(6) .
C10 C11 1.397(6) .
C11 C12 1.381(7) .
C12 C13 1.367(7) .
C13 C14 1.370(8) .
C14 C15 1.379(7) .
C19 C20 1.320(10) .
